data_7219651
loop_
_publ_author_name
'Kirby, Isabelle L.'
'Pitak, Mateusz B.'
'Wilson, Claire'
'Gale, Philip A.'
'Coles, Simon J.'

_publ_section_title
;
 Electron density distribution studies as a tool to explore the behaviour
 of thiourea-based anion receptors
;
_journal_issue 14
_journal_name_full CrystEngComm
_journal_page_first 2815
_journal_paper_doi 10.1039/C5CE00213C
_journal_volume 17
_journal_year 2015
_chemical_formula_moiety 'C13 H11 N3 O2 S'
_chemical_formula_sum 'C13 H11 N3 O2 S'
_chemical_formula_weight 273.31
_chemical_name_common '1-(4-nitrophenyl)-3-phenyl thiourea'
_chemical_name_systematic
;
 ?
;
_space_group_IT_number 14
_symmetry_cell_setting monoclinic
_symmetry_space_group_name_Hall '-P 2yn'
_symmetry_space_group_name_H-M 'P 1 21/n 1'
_atom_sites_solution_hydrogens geom
_atom_sites_solution_primary direct
_atom_sites_solution_secondary difmap
_audit_creation_method SHELXL-97
_audit_update_record
;
2015-01-08 deposited with the CCDC.
2015-02-25 downloaded from the CCDC.
;
_cell_angle_alpha 90.00
_cell_angle_beta 92.324(7)
_cell_angle_gamma 90.00
_cell_formula_units_Z 4
_cell_length_a 5.6328(7)
_cell_length_b 7.7579(9)
_cell_length_c 28.178(4)
_cell_measurement_reflns_used 6421
_cell_measurement_temperature 100(2)
_cell_measurement_theta_max 27.5
_cell_measurement_theta_min 3.0
_cell_volume 1230.3(3)
_computing_structure_refinement 'SHELXL-97 (Sheldrick, 2008)'
_diffrn_ambient_temperature 100(2)
_diffrn_measured_fraction_theta_full 0.978
_diffrn_measured_fraction_theta_max 0.978
_diffrn_radiation_monochromator graphite
_diffrn_radiation_source 'fine-focus sealed tube'
_diffrn_radiation_type MoK\a
_diffrn_radiation_wavelength 0.71073
_diffrn_reflns_av_R_equivalents 0.0480
_diffrn_reflns_av_sigmaI/netI 0.0533
_diffrn_reflns_limit_h_max 6
_diffrn_reflns_limit_h_min -6
_diffrn_reflns_limit_k_max 9
_diffrn_reflns_limit_k_min -9
_diffrn_reflns_limit_l_max 33
_diffrn_reflns_limit_l_min -33
_diffrn_reflns_number 6629
_diffrn_reflns_theta_full 25.03
_diffrn_reflns_theta_max 25.03
_diffrn_reflns_theta_min 3.00
_exptl_absorpt_coefficient_mu 0.264
_exptl_absorpt_correction_T_max 0.9947
_exptl_absorpt_correction_T_min 0.9515
_exptl_absorpt_correction_type multi-scan
_exptl_absorpt_process_details
;
Jacobson, R. (1998). REQAB. Private communication to the 
Rigaku Corporation, Tokyo, Japan.
;
_exptl_crystal_colour Yellow
_exptl_crystal_density_diffrn 1.476
_exptl_crystal_density_method 'not measured'
_exptl_crystal_description Block
_exptl_crystal_F_000 568
_exptl_crystal_size_max 0.19
_exptl_crystal_size_mid 0.08
_exptl_crystal_size_min 0.02
_refine_diff_density_max 0.259
_refine_diff_density_min -0.244
_refine_diff_density_rms 0.058
_refine_ls_extinction_method none
_refine_ls_goodness_of_fit_ref 1.024
_refine_ls_hydrogen_treatment constr
_refine_ls_matrix_type full
_refine_ls_number_parameters 172
_refine_ls_number_reflns 2136
_refine_ls_number_restraints 0
_refine_ls_restrained_S_all 1.024
_refine_ls_R_factor_all 0.0562
_refine_ls_R_factor_gt 0.0428
_refine_ls_shift/su_max 0.000
_refine_ls_shift/su_mean 0.000
_refine_ls_structure_factor_coef Fsqd
_refine_ls_weighting_details 'calc w=1/[\s^2^(Fo^2^)+(0.0487P)^2^+0.7248P] where P=(Fo^2^+2Fc^2^)/3'
_refine_ls_weighting_scheme calc
_refine_ls_wR_factor_gt 0.1002
_refine_ls_wR_factor_ref 0.1066
_reflns_number_gt 1738
_reflns_number_total 2136
_reflns_threshold_expression >2\s(I)
_cod_data_source_file c5ce00213c2.cif
_cod_data_source_block shelxa
_cod_depositor_comments
;
The following automatic conversions were performed:

'_symmetry_cell_setting' value 'Monoclinic' changed to 'monoclinic'
according to
/usr/data/users/saulius/crontab/automatic-downloads/rss-feeds/RSC/lib/dictionaries/cif_core.dic
dictionary named 'cif_core.dic' version 2.4.2 from 2011-04-26.

Automatic conversion script
Id: cif_fix_values 3008 2015-01-20 13:52:24Z robertas 

 Adding full bibliography for 7219650--7219659.cif.
;
_cod_original_sg_symbol_H-M 'P 21/n'
_cod_database_code 7219651

loop_
_symmetry_equiv_pos_as_xyz
'x, y, z'
'-x+1/2, y+1/2, -z+1/2'
'-x, -y, -z'
'x-1/2, -y-1/2, z-1/2'

loop_
_atom_site_label
_atom_site_type_symbol
_atom_site_fract_x
_atom_site_fract_y
_atom_site_fract_z
_atom_site_U_iso_or_equiv
_atom_site_adp_type
_atom_site_occupancy
_atom_site_symmetry_multiplicity
_atom_site_calc_flag
_atom_site_refinement_flags
C1 C 0.0079(4) 0.3901(3) 0.07417(8) 0.0200(5) Uani 1 1 d .
C2 C 0.1683(4) 0.4945(3) 0.09936(8) 0.0212(5) Uani 1 1 d .
H2 H 0.3130 0.5284 0.0859 0.025 Uiso 1 1 calc R
C3 C 0.1146(4) 0.5480(3) 0.14411(8) 0.0217(5) Uani 1 1 d .
H3 H 0.2230 0.6183 0.1621 0.026 Uiso 1 1 calc R
C4 C -0.0991(4) 0.4987(3) 0.16290(8) 0.0187(5) Uani 1 1 d .
C5 C -0.2605(4) 0.3983(3) 0.13671(8) 0.0220(5) Uani 1 1 d .
H5 H -0.4081 0.3683 0.1496 0.026 Uiso 1 1 calc R
C6 C -0.2073(4) 0.3418(3) 0.09187(8) 0.0231(5) Uani 1 1 d .
H6 H -0.3155 0.2717 0.0738 0.028 Uiso 1 1 calc R
C7 C -0.0745(4) 0.4849(3) 0.24998(8) 0.0176(5) Uani 1 1 d .
C8 C -0.0974(4) 0.4970(3) 0.33691(8) 0.0184(5) Uani 1 1 d .
C9 C 0.1224(4) 0.5382(3) 0.35821(8) 0.0210(5) Uani 1 1 d .
H9 H 0.2364 0.6006 0.3412 0.025 Uiso 1 1 calc R
C10 C 0.1730(4) 0.4869(3) 0.40472(8) 0.0218(5) Uani 1 1 d .
H10 H 0.3232 0.5136 0.4195 0.026 Uiso 1 1 calc R
C11 C 0.0071(4) 0.3971(3) 0.42982(8) 0.0230(5) Uani 1 1 d .
H11 H 0.0431 0.3627 0.4616 0.028 Uiso 1 1 calc R
C12 C -0.2120(4) 0.3577(3) 0.40840(8) 0.0224(5) Uani 1 1 d .
H12 H -0.3265 0.2962 0.4256 0.027 Uiso 1 1 calc R
C13 C -0.2643(4) 0.4078(3) 0.36182(8) 0.0204(5) Uani 1 1 d .
H13 H -0.4145 0.3809 0.3471 0.025 Uiso 1 1 calc R
N1 N 0.0722(4) 0.3268(3) 0.02712(7) 0.0253(5) Uani 1 1 d .
N2 N -0.1614(3) 0.5565(2) 0.20893(7) 0.0207(4) Uani 1 1 d .
H2A H -0.2614 0.6432 0.2107 0.025 Uiso 1 1 calc R
N3 N -0.1589(3) 0.5549(2) 0.28959(6) 0.0202(4) Uani 1 1 d .
H3A H -0.2585 0.6419 0.2863 0.024 Uiso 1 1 calc R
O1 O -0.0644(3) 0.2249(2) 0.00645(6) 0.0374(5) Uani 1 1 d .
O2 O 0.2582(3) 0.3763(2) 0.01095(6) 0.0363(5) Uani 1 1 d .
S1 S 0.11988(10) 0.31879(8) 0.25061(2) 0.02038(19) Uani 1 1 d .

loop_
_atom_site_aniso_label
_atom_site_aniso_U_11
_atom_site_aniso_U_22
_atom_site_aniso_U_33
_atom_site_aniso_U_23
_atom_site_aniso_U_13
_atom_site_aniso_U_12
C1 0.0264(12) 0.0196(12) 0.0140(11) -0.0001(9) 0.0002(9) 0.0051(10)
C2 0.0185(12) 0.0224(13) 0.0226(13) 0.0009(10) 0.0017(9) 0.0016(10)
C3 0.0208(12) 0.0230(13) 0.0211(13) -0.0020(10) -0.0020(9) 0.0004(10)
C4 0.0237(12) 0.0169(11) 0.0157(12) 0.0024(9) 0.0015(9) 0.0042(10)
C5 0.0224(12) 0.0220(13) 0.0215(13) 0.0026(10) 0.0009(10) 0.0018(10)
C6 0.0256(13) 0.0211(12) 0.0223(13) -0.0012(10) -0.0023(10) -0.0001(10)
C7 0.0177(11) 0.0197(12) 0.0157(12) 0.0014(9) 0.0021(9) -0.0041(10)
C8 0.0238(12) 0.0182(12) 0.0135(12) -0.0009(9) 0.0044(9) 0.0032(10)
C9 0.0177(12) 0.0208(13) 0.0249(14) -0.0005(10) 0.0040(9) 0.0002(10)
C10 0.0207(12) 0.0231(12) 0.0214(13) -0.0034(10) -0.0017(9) 0.0019(10)
C11 0.0278(13) 0.0263(14) 0.0147(12) 0.0000(10) 0.0012(9) 0.0060(11)
C12 0.0245(12) 0.0237(13) 0.0195(12) 0.0012(10) 0.0057(9) 0.0000(10)
C13 0.0193(12) 0.0207(13) 0.0216(13) -0.0021(10) 0.0034(9) 0.0006(10)
N1 0.0320(12) 0.0264(11) 0.0175(11) -0.0007(9) 0.0016(9) 0.0051(10)
N2 0.0250(10) 0.0219(10) 0.0151(10) 0.0003(8) 0.0014(8) 0.0076(9)
N3 0.0243(10) 0.0209(10) 0.0155(10) 0.0012(8) 0.0012(8) 0.0067(9)
O1 0.0370(11) 0.0496(12) 0.0256(10) -0.0173(9) -0.0004(8) -0.0050(9)
O2 0.0378(11) 0.0443(12) 0.0278(10) -0.0058(9) 0.0137(8) -0.0039(9)
S1 0.0216(3) 0.0220(3) 0.0175(3) 0.0002(2) 0.0014(2) 0.0039(2)

loop_
_atom_type_symbol
_atom_type_description
_atom_type_scat_dispersion_real
_atom_type_scat_dispersion_imag
_atom_type_scat_source
C C 0.0033 0.0016 'International Tables Vol C Tables 4.2.6.8 and 6.1.1.4'
H H 0.0000 0.0000 'International Tables Vol C Tables 4.2.6.8 and 6.1.1.4'
N N 0.0061 0.0033 'International Tables Vol C Tables 4.2.6.8 and 6.1.1.4'
O O 0.0106 0.0060 'International Tables Vol C Tables 4.2.6.8 and 6.1.1.4'
S S 0.1246 0.1234 'International Tables Vol C Tables 4.2.6.8 and 6.1.1.4'

loop_
_geom_angle_atom_site_label_1
_geom_angle_atom_site_label_2
_geom_angle_atom_site_label_3
_geom_angle
C6 C1 C2 122.4(2)
C6 C1 N1 119.1(2)
C2 C1 N1 118.5(2)
C3 C2 C1 118.9(2)
C3 C2 H2 120.6
C1 C2 H2 120.6
C2 C3 C4 119.6(2)
C2 C3 H3 120.2
C4 C3 H3 120.2
C5 C4 C3 120.8(2)
C5 C4 N2 118.6(2)
C3 C4 N2 120.5(2)
C6 C5 C4 120.2(2)
C6 C5 H5 119.9
C4 C5 H5 119.9
C1 C6 C5 118.1(2)
C1 C6 H6 121.0
C5 C6 H6 121.0
N3 C7 N2 114.5(2)
N3 C7 S1 123.32(17)
N2 C7 S1 122.16(17)
C13 C8 C9 120.5(2)
C13 C8 N3 119.0(2)
C9 C8 N3 120.4(2)
C10 C9 C8 119.1(2)
C10 C9 H9 120.4
C8 C9 H9 120.4
C11 C10 C9 120.7(2)
C11 C10 H10 119.7
C9 C10 H10 119.7
C10 C11 C12 119.8(2)
C10 C11 H11 120.1
C12 C11 H11 120.1
C11 C12 C13 120.0(2)
C11 C12 H12 120.0
C13 C12 H12 120.0
C8 C13 C12 119.9(2)
C8 C13 H13 120.1
C12 C13 H13 120.1
O2 N1 O1 123.6(2)
O2 N1 C1 118.50(19)
O1 N1 C1 117.9(2)
C7 N2 C4 123.50(19)
C7 N2 H2A 118.3
C4 N2 H2A 118.3
C7 N3 C8 124.34(19)
C7 N3 H3A 117.8
C8 N3 H3A 117.8

loop_
_geom_bond_atom_site_label_1
_geom_bond_atom_site_label_2
_geom_bond_distance
C1 C6 1.381(3)
C1 C2 1.387(3)
C1 N1 1.473(3)
C2 C3 1.373(3)
C2 H2 0.9500
C3 C4 1.388(3)
C3 H3 0.9500
C4 C5 1.386(3)
C4 N2 1.430(3)
C5 C6 1.382(3)
C5 H5 0.9500
C6 H6 0.9500
C7 N3 1.345(3)
C7 N2 1.356(3)
C7 S1 1.691(2)
C8 C13 1.381(3)
C8 C9 1.391(3)
C8 N3 1.436(3)
C9 C10 1.388(3)
C9 H9 0.9500
C10 C11 1.383(3)
C10 H10 0.9500
C11 C12 1.386(3)
C11 H11 0.9500
C12 C13 1.389(3)
C12 H12 0.9500
C13 H13 0.9500
N1 O2 1.221(3)
N1 O1 1.233(3)
N2 H2A 0.8800
N3 H3A 0.8800

loop_
_geom_hbond_atom_site_label_D
_geom_hbond_atom_site_label_H
_geom_hbond_atom_site_label_A
_geom_hbond_distance_DH
_geom_hbond_distance_HA
_geom_hbond_distance_DA
_geom_hbond_angle_DHA
_geom_hbond_site_symmetry_A
N2 H2A S1 0.88 2.70 3.514(2) 154.1 2_455
N3 H3A S1 0.88 2.63 3.4608(19) 157.0 2_455
